data_7107624
loop_
_publ_author_name
'Sunanda Biswas'
'Cacilia Maichle-Mossmer'
'Holger F. Bettinger'

_publ_section_title
;
 Rearrangement from the heteroantiaromatic borole to the heteroaromatic
 azaborine motif
;
_journal_name_full Chem.Commun.
_journal_page_first 4564
_journal_paper_doi 10.1039/c2cc30914a
_journal_volume 48
_journal_year 2012
_chemical_formula_sum 'C15 H18 B N O Si'
_chemical_formula_weight 267.20
_chemical_name_systematic
;
?
;
_space_group_IT_number 14
_symmetry_cell_setting monoclinic
_symmetry_space_group_name_Hall '-P 2yn'
_symmetry_space_group_name_H-M 'P 1 21/n 1'
_atom_sites_solution_hydrogens difmap
_atom_sites_solution_primary direct
_atom_sites_solution_secondary difmap
_audit_creation_method SHELXL-97
_cell_angle_alpha 90.00
_cell_angle_beta 94.042(11)
_cell_angle_gamma 90.00
_cell_formula_units_Z 4
_cell_length_a 15.288(2)
_cell_length_b 5.8962(5)
_cell_length_c 16.276(2)
_cell_measurement_reflns_used 10757
_cell_measurement_temperature 173(2)
_cell_measurement_theta_max 59.10
_cell_measurement_theta_min 9.02
_cell_volume 1463.5(3)
_computing_cell_refinement X-AREA
_computing_data_collection X-AREA
_computing_data_reduction X-AREA
_computing_structure_refinement 'SHELXL-97 (Sheldrick, 1997)'
_computing_structure_solution 'SHELXS-97 (Sheldrick, 1990)'
_diffrn_ambient_temperature 173(2)
_diffrn_measured_fraction_theta_full 0.999
_diffrn_measured_fraction_theta_max 0.999
_diffrn_measurement_device_type 'STOE IPDS II'
_diffrn_measurement_method omega-scans
_diffrn_radiation_monochromator graphite
_diffrn_radiation_source 'fine-focus sealed tube'
_diffrn_radiation_type MoK\a
_diffrn_radiation_wavelength 0.71073
_diffrn_reflns_av_R_equivalents 0.0898
_diffrn_reflns_av_sigmaI/netI 0.0379
_diffrn_reflns_limit_h_max 19
_diffrn_reflns_limit_h_min -19
_diffrn_reflns_limit_k_max 7
_diffrn_reflns_limit_k_min -7
_diffrn_reflns_limit_l_max 20
_diffrn_reflns_limit_l_min -20
_diffrn_reflns_number 21898
_diffrn_reflns_theta_full 27.10
_diffrn_reflns_theta_max 27.10
_diffrn_reflns_theta_min 2.67
_exptl_absorpt_coefficient_mu 0.151
_exptl_absorpt_correction_type none
_exptl_crystal_colour colourless
_exptl_crystal_density_diffrn 1.213
_exptl_crystal_density_method 'not measured'
_exptl_crystal_description coloumn
_exptl_crystal_F_000 568
_exptl_crystal_size_max 0.40
_exptl_crystal_size_mid 0.10
_exptl_crystal_size_min 0.10
_refine_diff_density_max 0.335
_refine_diff_density_min -0.261
_refine_diff_density_rms 0.048
_refine_ls_extinction_method none
_refine_ls_goodness_of_fit_ref 1.233
_refine_ls_hydrogen_treatment refU
_refine_ls_matrix_type full
_refine_ls_number_parameters 244
_refine_ls_number_reflns 3229
_refine_ls_number_restraints 0
_refine_ls_restrained_S_all 1.233
_refine_ls_R_factor_all 0.0751
_refine_ls_R_factor_gt 0.0597
_refine_ls_shift/su_max 0.000
_refine_ls_shift/su_mean 0.000
_refine_ls_structure_factor_coef Fsqd
_refine_ls_weighting_details 'calc w=1/[\s^2^(Fo^2^)+(0.0324P)^2^+1.0559P] where P=(Fo^2^+2Fc^2^)/3'
_refine_ls_weighting_scheme calc
_refine_ls_wR_factor_gt 0.1169
_refine_ls_wR_factor_ref 0.1231
_reflns_number_gt 2701
_reflns_number_total 3229
_reflns_threshold_expression >2sigma(I)
_cod_data_source_file c2cc30914a.txt
_cod_data_source_block orisb1b
_cod_original_sg_symbol_H-M P21/n
_cod_database_code 7107624

loop_
_symmetry_equiv_pos_as_xyz
'x, y, z'
'-x+1/2, y+1/2, -z+1/2'
'-x, -y, -z'
'x-1/2, -y-1/2, z-1/2'

loop_
_atom_site_label
_atom_site_type_symbol
_atom_site_fract_x
_atom_site_fract_y
_atom_site_fract_z
_atom_site_U_iso_or_equiv
_atom_site_adp_type
_atom_site_occupancy
_atom_site_symmetry_multiplicity
_atom_site_calc_flag
C1 C 0.87824(18) -0.1882(4) 0.10725(18) 0.0371(6) Uani 1 1 d
C2 C 0.67933(16) -0.1376(4) 0.08045(16) 0.0330(5) Uani 1 1 d
C3 C 0.7860(2) 0.2202(4) 0.17670(17) 0.0373(6) Uani 1 1 d
C11 C 0.62028(14) 0.4846(4) -0.10278(13) 0.0280(5) Uani 1 1 d
C12 C 0.52845(15) 0.4777(5) -0.10844(15) 0.0352(5) Uani 1 1 d
C13 C 0.48056(16) 0.6446(5) -0.14956(16) 0.0392(6) Uani 1 1 d
C14 C 0.52294(16) 0.8227(5) -0.18610(16) 0.0373(6) Uani 1 1 d
C15 C 0.61354(16) 0.8281(4) -0.18204(14) 0.0319(5) Uani 1 1 d
C16 C 0.66502(14) 0.6611(4) -0.14052(12) 0.0250(4) Uani 1 1 d
C17 C 0.76204(13) 0.6649(4) -0.13605(12) 0.0240(4) Uani 1 1 d
C18 C 0.80869(15) 0.8348(4) -0.17504(14) 0.0305(5) Uani 1 1 d
C19 C 0.89954(16) 0.8352(4) -0.16973(15) 0.0343(5) Uani 1 1 d
C20 C 0.94635(15) 0.6669(5) -0.12607(15) 0.0342(5) Uani 1 1 d
C21 C 0.90180(14) 0.4987(5) -0.08788(13) 0.0308(5) Uani 1 1 d
C22 C 0.80944(13) 0.4939(4) -0.09153(12) 0.0249(4) Uani 1 1 d
H1 H 0.6364(18) 0.224(5) -0.0367(17) 0.039(8) Uiso 1 1 d
H1A H 0.933(2) -0.115(6) 0.103(2) 0.067(10) Uiso 1 1 d
H1B H 0.875(2) -0.303(6) 0.066(2) 0.067(10) Uiso 1 1 d
H2A H 0.629(2) -0.032(6) 0.0808(18) 0.057(9) Uiso 1 1 d
H2B H 0.673(2) -0.228(6) 0.030(2) 0.061(9) Uiso 1 1 d
H2C H 0.6751(19) -0.236(5) 0.127(2) 0.054(9) Uiso 1 1 d
H3A H 0.843(2) 0.287(6) 0.1873(19) 0.062(10) Uiso 1 1 d
H3B H 0.765(2) 0.155(6) 0.224(2) 0.067(10) Uiso 1 1 d
H3C H 0.745(2) 0.351(7) 0.162(2) 0.082(12) Uiso 1 1 d
H11C H 0.880(2) -0.259(7) 0.165(2) 0.087(12) Uiso 1 1 d
H12 H 0.5020(17) 0.353(5) -0.0812(16) 0.037(7) Uiso 1 1 d
H13 H 0.4176(17) 0.638(5) -0.1551(16) 0.039(7) Uiso 1 1 d
H14 H 0.4904(18) 0.939(5) -0.2175(17) 0.046(8) Uiso 1 1 d
H15 H 0.6405(16) 0.944(4) -0.2081(15) 0.032(7) Uiso 1 1 d
H18 H 0.7771(16) 0.947(4) -0.2072(15) 0.035(7) Uiso 1 1 d
H19 H 0.9280(18) 0.948(5) -0.1977(17) 0.045(8) Uiso 1 1 d
H20 H 1.0116(18) 0.668(5) -0.1249(17) 0.048(8) Uiso 1 1 d
H21 H 0.9315(17) 0.385(5) -0.0581(17) 0.041(7) Uiso 1 1 d
N1 N 0.66722(12) 0.3171(3) -0.05764(12) 0.0303(4) Uani 1 1 d
B1 B 0.76005(16) 0.3099(4) -0.04534(14) 0.0261(5) Uani 1 1 d
Si1 Si 0.78649(4) 0.01376(10) 0.08987(3) 0.02447(16) Uani 1 1 d
O1 O 0.80290(10) 0.1553(3) 0.00560(10) 0.0330(4) Uani 1 1 d

loop_
_atom_site_aniso_label
_atom_site_aniso_U_11
_atom_site_aniso_U_22
_atom_site_aniso_U_33
_atom_site_aniso_U_23
_atom_site_aniso_U_13
_atom_site_aniso_U_12
C1 0.0387(14) 0.0289(12) 0.0426(14) -0.0004(12) -0.0047(11) 0.0058(11)
C2 0.0332(12) 0.0339(13) 0.0319(12) 0.0006(11) 0.0025(10) -0.0050(11)
C3 0.0458(15) 0.0291(12) 0.0378(13) -0.0072(11) 0.0084(11) -0.0064(12)
C11 0.0283(11) 0.0317(11) 0.0238(10) -0.0024(10) 0.0017(8) -0.0027(10)
C12 0.0287(11) 0.0396(13) 0.0375(12) 0.0026(11) 0.0045(9) -0.0059(11)
C13 0.0245(12) 0.0491(15) 0.0438(14) -0.0021(12) 0.0002(10) 0.0005(11)
C14 0.0331(12) 0.0399(14) 0.0386(13) 0.0003(11) -0.0001(10) 0.0089(11)
C15 0.0366(12) 0.0297(12) 0.0294(11) 0.0017(10) 0.0024(9) 0.0018(10)
C16 0.0280(10) 0.0262(10) 0.0209(9) -0.0020(9) 0.0013(8) -0.0015(9)
C17 0.0270(10) 0.0268(10) 0.0182(9) -0.0032(8) 0.0017(8) -0.0026(9)
C18 0.0348(12) 0.0295(11) 0.0271(11) 0.0045(10) 0.0022(9) -0.0045(10)
C19 0.0345(12) 0.0368(13) 0.0322(12) 0.0058(11) 0.0056(10) -0.0102(11)
C20 0.0247(11) 0.0433(14) 0.0345(12) 0.0010(11) 0.0029(9) -0.0055(10)
C21 0.0280(11) 0.0363(12) 0.0282(11) 0.0038(11) 0.0021(8) 0.0004(11)
C22 0.0280(10) 0.0279(10) 0.0189(9) -0.0006(9) 0.0017(7) -0.0032(9)
N1 0.0297(10) 0.0302(10) 0.0311(10) 0.0098(9) 0.0027(8) -0.0059(8)
B1 0.0319(12) 0.0264(12) 0.0201(11) 0.0010(10) 0.0030(9) -0.0012(10)
Si1 0.0286(3) 0.0208(3) 0.0240(3) 0.0015(2) 0.0018(2) -0.0007(3)
O1 0.0325(8) 0.0346(9) 0.0323(8) 0.0111(7) 0.0050(7) 0.0032(7)

loop_
_atom_type_symbol
_atom_type_description
_atom_type_scat_dispersion_real
_atom_type_scat_dispersion_imag
_atom_type_scat_source
C C 0.0033 0.0016 'International Tables Vol C Tables 4.2.6.8 and 6.1.1.4'
H H 0.0000 0.0000 'International Tables Vol C Tables 4.2.6.8 and 6.1.1.4'
N N 0.0061 0.0033 'International Tables Vol C Tables 4.2.6.8 and 6.1.1.4'
B B 0.0013 0.0007 'International Tables Vol C Tables 4.2.6.8 and 6.1.1.4'
Si Si 0.0817 0.0704 'International Tables Vol C Tables 4.2.6.8 and 6.1.1.4'
O O 0.0106 0.0060 'International Tables Vol C Tables 4.2.6.8 and 6.1.1.4'

loop_
_geom_angle_atom_site_label_1
_geom_angle_atom_site_label_2
_geom_angle_atom_site_label_3
_geom_angle
N1 C11 C12 119.2(2)
N1 C11 C16 120.24(19)
C12 C11 C16 120.5(2)
C13 C12 C11 120.6(2)
C12 C13 C14 120.1(2)
C15 C14 C13 119.5(2)
C14 C15 C16 122.2(2)
C15 C16 C11 117.1(2)
C15 C16 C17 122.6(2)
C11 C16 C17 120.34(19)
C18 C17 C22 118.82(19)
C18 C17 C16 121.8(2)
C22 C17 C16 119.39(19)
C19 C18 C17 120.7(2)
C18 C19 C20 120.6(2)
C21 C20 C19 119.5(2)
C20 C21 C22 121.4(2)
C21 C22 C17 118.9(2)
C21 C22 B1 121.0(2)
C17 C22 B1 119.99(19)
C11 N1 B1 124.5(2)
O1 B1 N1 122.4(2)
O1 B1 C22 122.2(2)
N1 B1 C22 115.3(2)
O1 Si1 C1 107.27(11)
O1 Si1 C2 111.14(10)
C1 Si1 C2 110.97(13)
O1 Si1 C3 108.10(11)
C1 Si1 C3 110.38(13)
C2 Si1 C3 108.94(12)
B1 O1 Si1 138.68(15)

loop_
_geom_bond_atom_site_label_1
_geom_bond_atom_site_label_2
_geom_bond_distance
C1 Si1 1.846(3)
C2 Si1 1.863(2)
C3 Si1 1.866(3)
C11 N1 1.399(3)
C11 C12 1.401(3)
C11 C16 1.409(3)
C12 C13 1.372(4)
C13 C14 1.390(4)
C14 C15 1.382(3)
C15 C16 1.404(3)
C16 C17 1.480(3)
C17 C18 1.407(3)
C17 C22 1.412(3)
C18 C19 1.386(3)
C19 C20 1.389(4)
C20 C21 1.376(3)
C21 C22 1.409(3)
C22 B1 1.547(3)
N1 B1 1.420(3)
B1 O1 1.368(3)
Si1 O1 1.6398(16)
